data_4135525
loop_
_publ_author_name
'Li, Jun'
'Daniliuc, Constantin G.'
'Kartha, Kalathil K.'
'Fern\'andez, Gustavo'
'Kehr, Gerald'
'Erker, Gerhard'

_publ_section_title
;
 Introducing the Dihydro-1,3-azaboroles: Convenient Entry by a
 Three-Component Reaction, Synthetic and Photophysical Application
;
_journal_name_full 'Journal of the American Chemical Society'
_journal_paper_doi 10.1021/jacs.0c12236
_journal_year 2021
_chemical_formula_sum 'C38 H34 B Br F9 N2'
_chemical_formula_weight 780.39
_space_group_crystal_system triclinic
_space_group_IT_number 2
_space_group_name_Hall '-P 1'
_space_group_name_H-M_alt 'P -1'
_atom_sites_solution_hydrogens mixed
_audit_creation_method 'APEX3 v2016.1-0'
_cell_angle_alpha 102.7230(10)
_cell_angle_beta 103.3830(10)
_cell_angle_gamma 91.8600(10)
_cell_formula_units_Z 2
_cell_length_a 8.7867(2)
_cell_length_b 12.7686(2)
_cell_length_c 16.8144(3)
_cell_measurement_reflns_used 9881
_cell_measurement_temperature 100.(2)
_cell_measurement_theta_max 66.6922
_cell_measurement_theta_min 3.5625
_cell_volume 1783.25(6)
_computing_cell_refinement 'SAINT V8.37A (Bruker AXS Inc., 2015)'
_computing_data_collection 'APEX3 v2016.1-0 (Bruker AXS Inc., 2016)'
_computing_data_reduction 'SAINT V8.37A (Bruker AXS Inc., 2015)'
_computing_molecular_graphics 'APEX3 v2016.1-0 (Bruker AXS Inc., 2016)'
_computing_publication_material 'APEX3 v2016.1-0 (Bruker AXS Inc., 2016)'
_computing_structure_refinement 'SHELXL-2014/7 (Sheldrick, 2014)'
_computing_structure_solution 'SHELXL-2014/7 (Sheldrick, 2014)'
_diffrn_ambient_temperature 100.(2)
_diffrn_detector_area_resol_mean 8.3333
_diffrn_measured_fraction_theta_full 0.988
_diffrn_measured_fraction_theta_max 0.988
_diffrn_measurement_device_type 'Kappa CCD APEXII'
_diffrn_measurement_method 'phi / omega scans'
_diffrn_radiation_monochromator graphite
_diffrn_radiation_type CuK\a
_diffrn_radiation_wavelength 1.54178
_diffrn_reflns_av_R_equivalents 0.0339
_diffrn_reflns_av_unetI/netI 0.0257
_diffrn_reflns_limit_h_max 10
_diffrn_reflns_limit_h_min -10
_diffrn_reflns_limit_k_max 15
_diffrn_reflns_limit_k_min -15
_diffrn_reflns_limit_l_max 19
_diffrn_reflns_limit_l_min -19
_diffrn_reflns_number 29496
_diffrn_reflns_theta_full 66.84
_diffrn_reflns_theta_max 66.84
_diffrn_reflns_theta_min 3.56
_diffrn_source 'fine-focus sealed tube'
_diffrn_source_type 'fine-focus sealed tube'
_exptl_absorpt_coefficient_mu 2.255
_exptl_absorpt_correction_T_max 0.88
_exptl_absorpt_correction_T_min 0.74
_exptl_absorpt_correction_type multi-scan
_exptl_absorpt_process_details
;
Bruker AXS (2014). SADABS, Version 2014/5, Bruker AXS Inc., Madison, Wisconsin,
USA.
;
_exptl_crystal_colour yellow
_exptl_crystal_density_diffrn 1.453
_exptl_crystal_density_method 'not measured'
_exptl_crystal_description plate
_exptl_crystal_F_000 794
_exptl_crystal_size_max 0.220
_exptl_crystal_size_mid 0.160
_exptl_crystal_size_min 0.060
_refine_diff_density_max 0.341
_refine_diff_density_min -0.656
_refine_ls_extinction_method none
_refine_ls_goodness_of_fit_ref 1.034
_refine_ls_hydrogen_treatment mixed
_refine_ls_matrix_type full
_refine_ls_number_parameters 497
_refine_ls_number_reflns 6271
_refine_ls_number_restraints 75
_refine_ls_restrained_S_all 1.037
_refine_ls_R_factor_all 0.0347
_refine_ls_R_factor_gt 0.0316
_refine_ls_shift/su_max 0.001
_refine_ls_shift/su_mean 0.000
_refine_ls_structure_factor_coef Fsqd
_refine_ls_weighting_details 'w=1/[\s^2^(Fo^2^)+(0.0417P)^2^+1.5839P] where P=(Fo^2^+2Fc^2^)/3'
_refine_ls_weighting_scheme calc
_refine_ls_wR_factor_gt 0.0804
_refine_ls_wR_factor_ref 0.0823
_reflns_number_gt 5782
_reflns_number_total 6271
_reflns_threshold_expression 'I > 2\s(I)'
_cod_data_source_file ja0c12236_si_004.cif
_cod_data_source_block erk9730
_cod_database_code 4135525

loop_
_space_group_symop_operation_xyz
'x, y, z'
'-x, -y, -z'

loop_
_atom_site_type_symbol
_atom_site_label
_atom_site_fract_x
_atom_site_fract_y
_atom_site_fract_z
_atom_site_U_iso_or_equiv
_atom_site_adp_type
_atom_site_calc_flag
_atom_site_refinement_flags_adp
_atom_site_refinement_flags_occupancy
_atom_site_refinement_flags_posn
_atom_site_occupancy
_atom_site_disorder_assembly
_atom_site_disorder_group
B B1 0.6688(2) 0.30547(17) 0.74585(14) 0.0138(4) Uani d . . . 1.0 . .
N N1 0.52201(19) 0.16047(13) 0.61923(10) 0.0152(3) Uani d . . . 1.0 . .
H H1 0.583(3) 0.115(2) 0.6395(16) 0.022(6) Uiso d . . . 1.0 . .
N N2 0.56185(18) 0.48517(12) 0.75230(10) 0.0135(3) Uani d . . . 1.0 . .
Br Br1 -0.03289(2) 0.73976(2) 0.53571(2) 0.01983(8) Uani d . . . 1.0 . .
C C1 0.4454(2) 0.44584(15) 0.68156(12) 0.0131(4) Uani d . . . 1.0 . .
C C2 0.4356(2) 0.33811(15) 0.63980(12) 0.0136(4) Uani d . . . 1.0 . .
H H2 0.3531 0.3128 0.5906 0.016 Uiso calc U . R 1.0 . .
C C3 0.5396(2) 0.26470(15) 0.66572(12) 0.0137(4) Uani d . . . 1.0 . .
C C4 0.6705(2) 0.42008(15) 0.78471(12) 0.0143(4) Uani d . . . 1.0 . .
H H4 0.7496 0.451 0.8343 0.017 Uiso calc U . R 1.0 . .
C C11 0.3299(2) 0.51726(15) 0.64809(12) 0.0138(4) Uani d . . . 1.0 . .
C C12 0.2527(2) 0.58748(16) 0.69890(13) 0.0177(4) Uani d . . . 1.0 . .
H H12 0.2747 0.5903 0.7574 0.021 Uiso calc U . R 1.0 . .
C C13 0.1451(2) 0.65282(16) 0.66554(13) 0.0192(4) Uani d . . . 1.0 . .
H H13 0.0953 0.7012 0.7009 0.023 Uiso calc U . R 1.0 . .
C C14 0.1111(2) 0.64676(15) 0.58008(13) 0.0161(4) Uani d . . . 1.0 . .
C C15 0.1805(2) 0.57606(15) 0.52717(13) 0.0165(4) Uani d . . . 1.0 . .
H H15 0.1536 0.5711 0.4683 0.02 Uiso calc U . R 1.0 . .
C C16 0.2904(2) 0.51249(15) 0.56179(12) 0.0147(4) Uani d . . . 1.0 . .
H H16 0.3399 0.4646 0.526 0.018 Uiso calc U . R 1.0 . .
C C31 0.7970(2) 0.23190(15) 0.78458(12) 0.0138(4) Uani d . . . 1.0 . .
C C32 0.9487(2) 0.23027(15) 0.76939(12) 0.0142(4) Uani d . . . 1.0 . .
C C33 1.0594(2) 0.16482(16) 0.80092(12) 0.0162(4) Uani d . . . 1.0 . .
H H33 1.1606 0.167 0.79 0.019 Uiso calc U . R 1.0 . .
C C34 1.0213(2) 0.09629(15) 0.84839(12) 0.0161(4) Uani d . . . 1.0 . .
C C35 0.8754(2) 0.09689(15) 0.86682(12) 0.0164(4) Uani d . . . 1.0 . .
H H35 0.8494 0.0512 0.9002 0.02 Uiso calc U . R 1.0 . .
C C36 0.7677(2) 0.16425(15) 0.83637(12) 0.0139(4) Uani d . . . 1.0 . .
C C37 0.9959(2) 0.30148(17) 0.71676(13) 0.0192(4) Uani d . . . 1.0 . .
F F1 0.88899(14) 0.29366(11) 0.64431(8) 0.0267(3) Uani d . . . 1.0 . .
F F2 1.01725(16) 0.40609(10) 0.75690(9) 0.0311(3) Uani d . . . 1.0 . .
F F3 1.13127(15) 0.27664(12) 0.69654(9) 0.0328(3) Uani d . . . 1.0 . .
C C38 1.1349(2) 0.01903(18) 0.87648(14) 0.0237(5) Uani d . . D 1.0 . .
F F4 1.2825(9) 0.0578(10) 0.8962(10) 0.053(2) Uani d U P D 0.61(5) A 1
F F5 1.1092(14) -0.0100(10) 0.9443(6) 0.0354(17) Uani d U P D 0.61(5) A 1
F F6 1.118(2) -0.0711(8) 0.8170(7) 0.057(2) Uani d U P D 0.61(5) A 1
F F4A 1.2787(14) 0.0685(12) 0.9121(10) 0.037(3) Uani d U P D 0.39(5) A 2
F F5A 1.099(2) -0.032(2) 0.9302(15) 0.054(4) Uani d U P D 0.39(5) A 2
F F6A 1.156(3) -0.0567(19) 0.8123(10) 0.064(4) Uani d U P D 0.39(5) A 2
C C39 0.6140(2) 0.16518(17) 0.86244(13) 0.0187(4) Uani d . . . 1.0 . .
F F7 0.60710(15) 0.09986(11) 0.91386(8) 0.0287(3) Uani d . . . 1.0 . .
F F8 0.48934(14) 0.13581(13) 0.79709(8) 0.0359(3) Uani d . . . 1.0 . .
F F9 0.59133(16) 0.26332(11) 0.90460(9) 0.0339(3) Uani d . . . 1.0 . .
C C41 0.4119(2) 0.11700(15) 0.54061(12) 0.0145(4) Uani d . . . 1.0 . .
C C42 0.4337(2) 0.14465(15) 0.46757(13) 0.0163(4) Uani d . . . 1.0 . .
C C43 0.3286(2) 0.09631(16) 0.39122(13) 0.0193(4) Uani d . . . 1.0 . .
H H43 0.3414 0.114 0.341 0.023 Uiso calc U . R 1.0 . .
C C44 0.2057(2) 0.02294(16) 0.38729(13) 0.0208(4) Uani d . . . 1.0 . .
H H44 0.1348 -0.0088 0.3348 0.025 Uiso calc U . R 1.0 . .
C C45 0.1863(2) -0.00417(16) 0.46013(14) 0.0201(4) Uani d . . . 1.0 . .
H H45 0.1027 -0.0552 0.457 0.024 Uiso calc U . R 1.0 . .
C C46 0.2882(2) 0.04273(15) 0.53778(13) 0.0166(4) Uani d . . . 1.0 . .
C C47 0.5672(2) 0.22339(16) 0.47034(13) 0.0206(4) Uani d . . . 1.0 . .
H H47A 0.5724 0.2241 0.4129 0.031 Uiso calc U . R 1.0 . .
H H47B 0.6661 0.2017 0.5003 0.031 Uiso calc U . R 1.0 . .
H H47C 0.55 0.2956 0.4997 0.031 Uiso calc U . R 1.0 . .
C C48 0.2660(2) 0.01483(17) 0.61720(14) 0.0224(4) Uani d . . . 1.0 . .
H H48A 0.1714 -0.0348 0.604 0.034 Uiso calc U . R 1.0 . .
H H48B 0.2546 0.0807 0.6574 0.034 Uiso calc U . R 1.0 . .
H H48C 0.3576 -0.0195 0.6419 0.034 Uiso calc U . R 1.0 . .
C C51 0.5877(2) 0.59899(15) 0.79397(12) 0.0148(4) Uani d . . . 1.0 . .
C C52 0.6656(2) 0.66822(16) 0.75981(13) 0.0185(4) Uani d . . . 1.0 . .
C C53 0.6962(3) 0.77606(18) 0.80349(14) 0.0276(5) Uani d . . . 1.0 . .
H H53 0.7502 0.8253 0.7824 0.033 Uiso calc U . R 1.0 . .
C C54 0.6490(3) 0.81227(18) 0.87705(15) 0.0334(6) Uani d . . . 1.0 . .
H H54 0.6686 0.8863 0.9052 0.04 Uiso calc U . R 1.0 . .
C C55 0.5736(3) 0.74162(18) 0.90985(14) 0.0292(5) Uani d . . . 1.0 . .
H H55 0.5421 0.7675 0.9605 0.035 Uiso calc U . R 1.0 . .
C C56 0.5433(2) 0.63279(16) 0.86941(13) 0.0202(4) Uani d . . . 1.0 . .
C C57 0.7179(3) 0.62740(18) 0.68001(14) 0.0242(5) Uani d . . . 1.0 . .
H H57A 0.7827 0.5673 0.6863 0.036 Uiso calc U . R 1.0 . .
H H57B 0.7794 0.6857 0.669 0.036 Uiso calc U . R 1.0 . .
H H57C 0.6256 0.6027 0.6329 0.036 Uiso calc U . R 1.0 . .
C C58 0.4666(3) 0.55459(18) 0.90640(14) 0.0269(5) Uani d . . . 1.0 . .
H H58A 0.5447 0.5087 0.9288 0.04 Uiso calc U . R 1.0 . .
H H58B 0.3816 0.5096 0.8626 0.04 Uiso calc U . R 1.0 . .
H H58C 0.4236 0.5945 0.9518 0.04 Uiso calc U . R 1.0 . .
C C61 0.9299(7) 0.3157(5) 0.0834(4) 0.128(2) Uani d . . . 1.0 . .
H H61A 0.9531 0.3609 0.1408 0.193 Uiso calc U . R 1.0 . .
H H61B 0.9669 0.2444 0.0849 0.193 Uiso calc U . R 1.0 . .
H H61C 0.8163 0.3081 0.0591 0.193 Uiso calc U . R 1.0 . .
C C62 1.0065(4) 0.3639(2) 0.03407(18) 0.0460(7) Uani d . . . 1.0 . .
H H62A 0.99 0.3143 -0.022 0.055 Uiso calc U . R 1.0 . .
H H62B 1.1207 0.373 0.0604 0.055 Uiso calc U . R 1.0 . .
C C63 0.9528(3) 0.4726(2) 0.02248(16) 0.0388(6) Uani d . . . 1.0 . .
H H63A 0.8415 0.4624 -0.0095 0.047 Uiso calc U . R 1.0 . .
H H63B 0.9586 0.5201 0.0784 0.047 Uiso calc U . R 1.0 . .

loop_
_atom_site_aniso_label
_atom_site_aniso_U_11
_atom_site_aniso_U_22
_atom_site_aniso_U_33
_atom_site_aniso_U_12
_atom_site_aniso_U_13
_atom_site_aniso_U_23
B1 0.0126(10) 0.0156(10) 0.0152(10) 0.0014(8) 0.0048(8) 0.0065(9)
N1 0.0151(8) 0.0109(8) 0.0174(8) 0.0037(6) -0.0002(7) 0.0025(7)
N2 0.0165(8) 0.0110(8) 0.0130(8) 0.0015(6) 0.0036(6) 0.0026(6)
Br1 0.01545(11) 0.01663(12) 0.02863(13) 0.00574(8) 0.00332(8) 0.00941(9)
C1 0.0138(9) 0.0135(9) 0.0138(9) 0.0017(7) 0.0060(7) 0.0040(7)
C2 0.0121(9) 0.0144(9) 0.0135(9) 0.0004(7) 0.0023(7) 0.0029(7)
C3 0.0128(9) 0.0135(9) 0.0157(9) -0.0003(7) 0.0059(7) 0.0032(8)
C4 0.0142(9) 0.0163(9) 0.0118(9) 0.0016(7) 0.0011(7) 0.0043(7)
C11 0.0125(9) 0.0117(9) 0.0171(9) -0.0007(7) 0.0035(7) 0.0035(7)
C12 0.0186(10) 0.0194(10) 0.0150(10) 0.0041(8) 0.0041(8) 0.0035(8)
C13 0.0179(10) 0.0158(10) 0.0242(11) 0.0053(8) 0.0075(8) 0.0024(8)
C14 0.0129(9) 0.0107(9) 0.0244(10) 0.0003(7) 0.0020(8) 0.0064(8)
C15 0.0163(9) 0.0153(9) 0.0169(10) -0.0003(7) 0.0012(8) 0.0049(8)
C16 0.0147(9) 0.0121(9) 0.0170(10) 0.0019(7) 0.0050(7) 0.0017(7)
C31 0.0150(9) 0.0121(9) 0.0115(9) -0.0001(7) 0.0007(7) -0.0004(7)
C32 0.0136(9) 0.0144(9) 0.0132(9) -0.0003(7) 0.0018(7) 0.0025(7)
C33 0.0133(9) 0.0192(10) 0.0150(9) 0.0001(7) 0.0039(7) 0.0018(8)
C34 0.0158(9) 0.0146(9) 0.0150(9) 0.0032(7) -0.0007(7) 0.0018(8)
C35 0.0192(10) 0.0152(9) 0.0145(9) 0.0003(8) 0.0027(8) 0.0044(8)
C36 0.0132(9) 0.0146(9) 0.0131(9) 0.0010(7) 0.0025(7) 0.0024(7)
C37 0.0158(10) 0.0219(10) 0.0212(10) 0.0019(8) 0.0049(8) 0.0072(8)
F1 0.0239(6) 0.0402(7) 0.0200(6) 0.0016(5) 0.0046(5) 0.0164(6)
F2 0.0397(8) 0.0206(6) 0.0352(7) -0.0065(5) 0.0119(6) 0.0093(6)
F3 0.0217(6) 0.0479(8) 0.0437(8) 0.0112(6) 0.0203(6) 0.0277(7)
C38 0.0222(11) 0.0262(11) 0.0254(11) 0.0070(9) 0.0066(9) 0.0100(9)
F4 0.018(3) 0.068(5) 0.095(5) 0.015(2) 0.018(3) 0.061(4)
F5 0.037(3) 0.048(4) 0.036(3) 0.023(2) 0.0134(17) 0.034(2)
F6 0.073(5) 0.032(2) 0.050(3) 0.035(3) -0.005(2) -0.003(2)
F4A 0.017(4) 0.041(4) 0.040(5) 0.007(3) -0.013(3) 0.004(4)
F5A 0.036(4) 0.054(7) 0.096(9) 0.021(4) 0.028(6) 0.053(6)
F6A 0.083(9) 0.064(7) 0.034(4) 0.058(6) 0.001(4) -0.001(4)
C39 0.0174(10) 0.0236(10) 0.0180(10) 0.0033(8) 0.0052(8) 0.0097(8)
F7 0.0247(6) 0.0377(7) 0.0361(7) 0.0076(5) 0.0153(6) 0.0254(6)
F8 0.0149(6) 0.0669(10) 0.0263(7) -0.0050(6) 0.0020(5) 0.0164(7)
F9 0.0390(8) 0.0294(7) 0.0437(8) 0.0122(6) 0.0286(7) 0.0096(6)
C41 0.0149(9) 0.0097(9) 0.0168(10) 0.0049(7) 0.0012(7) 0.0013(7)
C42 0.0171(9) 0.0114(9) 0.0205(10) 0.0064(7) 0.0042(8) 0.0033(8)
C43 0.0241(10) 0.0167(10) 0.0168(10) 0.0091(8) 0.0035(8) 0.0040(8)
C44 0.0185(10) 0.0170(10) 0.0203(10) 0.0055(8) -0.0020(8) -0.0030(8)
C45 0.0148(9) 0.0142(9) 0.0280(11) 0.0011(7) 0.0036(8) -0.0005(8)
C46 0.0148(9) 0.0119(9) 0.0221(10) 0.0051(7) 0.0056(8) 0.0004(8)
C47 0.0235(10) 0.0176(10) 0.0213(10) 0.0003(8) 0.0058(8) 0.0055(8)
C48 0.0205(10) 0.0211(10) 0.0258(11) -0.0016(8) 0.0094(9) 0.0027(9)
C51 0.0180(9) 0.0112(9) 0.0130(9) 0.0017(7) 0.0000(7) 0.0021(7)
C52 0.0192(10) 0.0177(10) 0.0170(10) -0.0002(8) -0.0011(8) 0.0065(8)
C53 0.0381(13) 0.0177(10) 0.0238(11) -0.0061(9) -0.0018(10) 0.0093(9)
C54 0.0559(16) 0.0124(10) 0.0254(12) 0.0005(10) 0.0010(11) 0.0007(9)
C55 0.0457(14) 0.0217(11) 0.0172(11) 0.0070(10) 0.0058(10) -0.0005(9)
C56 0.0263(11) 0.0184(10) 0.0160(10) 0.0066(8) 0.0039(8) 0.0049(8)
C57 0.0234(11) 0.0285(11) 0.0231(11) -0.0016(9) 0.0076(9) 0.0094(9)
C58 0.0373(13) 0.0281(12) 0.0195(11) 0.0056(10) 0.0133(10) 0.0073(9)
C61 0.098(4) 0.107(4) 0.158(6) 0.006(3) -0.010(4) 0.026(4)
C62 0.0454(16) 0.0413(15) 0.0383(15) -0.0048(13) -0.0085(13) 0.0035(13)
C63 0.0382(14) 0.0444(15) 0.0248(12) 0.0045(11) -0.0036(10) 0.0011(11)

loop_
_atom_type_symbol
_atom_type_description
_atom_type_scat_dispersion_real
_atom_type_scat_dispersion_imag
_atom_type_scat_source
C C 0.0181 0.0091 'International Tables Vol C Tables 4.2.6.8 and 6.1.1.4'
H H 0.0000 0.0000 'International Tables Vol C Tables 4.2.6.8 and 6.1.1.4'
B B 0.0090 0.0039 'International Tables Vol C Tables 4.2.6.8 and 6.1.1.4'
N N 0.0311 0.0180 'International Tables Vol C Tables 4.2.6.8 and 6.1.1.4'
F F 0.0727 0.0534 'International Tables Vol C Tables 4.2.6.8 and 6.1.1.4'
Br Br -0.6763 1.2805 'International Tables Vol C Tables 4.2.6.8 and 6.1.1.4'

loop_
_geom_angle_atom_site_label_1
_geom_angle_atom_site_label_2
_geom_angle_atom_site_label_3
_geom_angle_site_symmetry_1
_geom_angle_site_symmetry_3
_geom_angle
_geom_angle_publ_flag
C4 B1 C3 . . 114.37(18) ?
C4 B1 C31 . . 121.67(17) ?
C3 B1 C31 . . 123.94(17) ?
C3 N1 C41 . . 126.74(17) ?
C3 N1 H1 . . 117.3(16) ?
C41 N1 H1 . . 115.9(16) ?
C1 N2 C4 . . 121.58(16) ?
C1 N2 C51 . . 122.30(16) ?
C4 N2 C51 . . 115.92(15) ?
N2 C1 C2 . . 119.75(17) ?
N2 C1 C11 . . 120.58(16) ?
C2 C1 C11 . . 119.66(17) ?
C1 C2 C3 . . 124.00(17) ?
C1 C2 H2 . . 118.0 ?
C3 C2 H2 . . 118.0 ?
N1 C3 C2 . . 119.62(17) ?
N1 C3 B1 . . 122.84(17) ?
C2 C3 B1 . . 117.53(17) ?
N2 C4 B1 . . 122.72(17) ?
N2 C4 H4 . . 118.6 ?
B1 C4 H4 . . 118.6 ?
C16 C11 C12 . . 117.68(18) ?
C16 C11 C1 . . 119.45(17) ?
C12 C11 C1 . . 122.82(17) ?
C13 C12 C11 . . 121.34(19) ?
C13 C12 H12 . . 119.3 ?
C11 C12 H12 . . 119.3 ?
C14 C13 C12 . . 119.09(18) ?
C14 C13 H13 . . 120.5 ?
C12 C13 H13 . . 120.5 ?
C13 C14 C15 . . 121.53(18) ?
C13 C14 Br1 . . 118.55(15) ?
C15 C14 Br1 . . 119.91(15) ?
C14 C15 C16 . . 118.67(18) ?
C14 C15 H15 . . 120.7 ?
C16 C15 H15 . . 120.7 ?
C15 C16 C11 . . 121.63(18) ?
C15 C16 H16 . . 119.2 ?
C11 C16 H16 . . 119.2 ?
C36 C31 C32 . . 114.83(17) ?
C36 C31 B1 . . 122.88(17) ?
C32 C31 B1 . . 122.29(17) ?
C33 C32 C31 . . 122.78(18) ?
C33 C32 C37 . . 117.27(17) ?
C31 C32 C37 . . 119.95(17) ?
C34 C33 C32 . . 119.75(18) ?
C34 C33 H33 . . 120.1 ?
C32 C33 H33 . . 120.1 ?
C35 C34 C33 . . 119.64(18) ?
C35 C34 C38 . . 120.26(18) ?
C33 C34 C38 . . 120.05(18) ?
C36 C35 C34 . . 119.81(18) ?
C36 C35 H35 . . 120.1 ?
C34 C35 H35 . . 120.1 ?
C35 C36 C31 . . 123.08(17) ?
C35 C36 C39 . . 117.14(17) ?
C31 C36 C39 . . 119.77(17) ?
F1 C37 F3 . . 106.50(16) ?
F1 C37 F2 . . 106.75(17) ?
F3 C37 F2 . . 106.27(16) ?
F1 C37 C32 . . 112.57(16) ?
F3 C37 C32 . . 112.00(17) ?
F2 C37 C32 . . 112.32(16) ?
F4 C38 F6 . . 108.0(6) ?
F5A C38 F6A . . 106.3(11) ?
F5A C38 F4A . . 106.5(10) ?
F6A C38 F4A . . 103.5(11) ?
F4 C38 F5 . . 106.5(6) ?
F6 C38 F5 . . 106.3(7) ?
F5A C38 C34 . . 115.8(10) ?
F4 C38 C34 . . 113.7(5) ?
F6 C38 C34 . . 110.6(7) ?
F6A C38 C34 . . 112.5(10) ?
F4A C38 C34 . . 111.3(8) ?
F5 C38 C34 . . 111.4(6) ?
F8 C39 F7 . . 107.20(16) ?
F8 C39 F9 . . 106.10(17) ?
F7 C39 F9 . . 105.56(16) ?
F8 C39 C36 . . 112.85(16) ?
F7 C39 C36 . . 112.37(16) ?
F9 C39 C36 . . 112.24(16) ?
C42 C41 C46 . . 121.43(18) ?
C42 C41 N1 . . 119.69(17) ?
C46 C41 N1 . . 118.80(18) ?
C43 C42 C41 . . 118.13(18) ?
C43 C42 C47 . . 120.36(19) ?
C41 C42 C47 . . 121.51(18) ?
C44 C43 C42 . . 121.21(19) ?
C44 C43 H43 . . 119.4 ?
C42 C43 H43 . . 119.4 ?
C43 C44 C45 . . 119.95(19) ?
C43 C44 H44 . . 120.0 ?
C45 C44 H44 . . 120.0 ?
C44 C45 C46 . . 120.70(19) ?
C44 C45 H45 . . 119.7 ?
C46 C45 H45 . . 119.7 ?
C45 C46 C41 . . 118.59(19) ?
C45 C46 C48 . . 120.86(18) ?
C41 C46 C48 . . 120.55(18) ?
C42 C47 H47A . . 109.5 ?
C42 C47 H47B . . 109.5 ?
H47A C47 H47B . . 109.5 ?
C42 C47 H47C . . 109.5 ?
H47A C47 H47C . . 109.5 ?
H47B C47 H47C . . 109.5 ?
C46 C48 H48A . . 109.5 ?
C46 C48 H48B . . 109.5 ?
H48A C48 H48B . . 109.5 ?
C46 C48 H48C . . 109.5 ?
H48A C48 H48C . . 109.5 ?
H48B C48 H48C . . 109.5 ?
C52 C51 C56 . . 122.93(18) ?
C52 C51 N2 . . 118.45(17) ?
C56 C51 N2 . . 118.47(17) ?
C51 C52 C53 . . 117.26(19) ?
C51 C52 C57 . . 121.25(18) ?
C53 C52 C57 . . 121.47(19) ?
C54 C53 C52 . . 120.9(2) ?
C54 C53 H53 . . 119.5 ?
C52 C53 H53 . . 119.5 ?
C55 C54 C53 . . 120.5(2) ?
C55 C54 H54 . . 119.7 ?
C53 C54 H54 . . 119.7 ?
C54 C55 C56 . . 120.7(2) ?
C54 C55 H55 . . 119.7 ?
C56 C55 H55 . . 119.7 ?
C55 C56 C51 . . 117.7(2) ?
C55 C56 C58 . . 120.98(19) ?
C51 C56 C58 . . 121.35(18) ?
C52 C57 H57A . . 109.5 ?
C52 C57 H57B . . 109.5 ?
H57A C57 H57B . . 109.5 ?
C52 C57 H57C . . 109.5 ?
H57A C57 H57C . . 109.5 ?
H57B C57 H57C . . 109.5 ?
C56 C58 H58A . . 109.5 ?
C56 C58 H58B . . 109.5 ?
H58A C58 H58B . . 109.5 ?
C56 C58 H58C . . 109.5 ?
H58A C58 H58C . . 109.5 ?
H58B C58 H58C . . 109.5 ?
C62 C61 H61A . . 109.5 ?
C62 C61 H61B . . 109.5 ?
H61A C61 H61B . . 109.5 ?
C62 C61 H61C . . 109.5 ?
H61A C61 H61C . . 109.5 ?
H61B C61 H61C . . 109.5 ?
C61 C62 C63 . . 114.8(4) ?
C61 C62 H62A . . 108.6 ?
C63 C62 H62A . . 108.6 ?
C61 C62 H62B . . 108.6 ?
C63 C62 H62B . . 108.6 ?
H62A C62 H62B . . 107.5 ?
C63 C63 C62 2_765 . 113.8(3) ?
C63 C63 H63A 2_765 . 108.8 ?
C62 C63 H63A . . 108.8 ?
C63 C63 H63B 2_765 . 108.8 ?
C62 C63 H63B . . 108.8 ?
H63A C63 H63B . . 107.7 ?

loop_
_geom_bond_atom_site_label_1
_geom_bond_atom_site_label_2
_geom_bond_site_symmetry_2
_geom_bond_distance
_geom_bond_publ_flag
B1 C4 . 1.463(3) ?
B1 C3 . 1.523(3) ?
B1 C31 . 1.604(3) ?
N1 C3 . 1.371(2) ?
N1 C41 . 1.429(2) ?
N1 H1 . 0.87(3) ?
N2 C1 . 1.362(2) ?
N2 C4 . 1.382(3) ?
N2 C51 . 1.453(2) ?
Br1 C14 . 1.9023(19) ?
C1 C2 . 1.390(3) ?
C1 C11 . 1.483(3) ?
C2 C3 . 1.398(3) ?
C2 H2 . 0.95 ?
C4 H4 . 0.95 ?
C11 C16 . 1.399(3) ?
C11 C12 . 1.402(3) ?
C12 C13 . 1.384(3) ?
C12 H12 . 0.95 ?
C13 C14 . 1.382(3) ?
C13 H13 . 0.95 ?
C14 C15 . 1.383(3) ?
C15 C16 . 1.389(3) ?
C15 H15 . 0.95 ?
C16 H16 . 0.95 ?
C31 C36 . 1.411(3) ?
C31 C32 . 1.414(3) ?
C32 C33 . 1.391(3) ?
C32 C37 . 1.511(3) ?
C33 C34 . 1.388(3) ?
C33 H33 . 0.95 ?
C34 C35 . 1.387(3) ?
C34 C38 . 1.498(3) ?
C35 C36 . 1.386(3) ?
C35 H35 . 0.95 ?
C36 C39 . 1.513(3) ?
C37 F1 . 1.337(2) ?
C37 F3 . 1.340(2) ?
C37 F2 . 1.343(2) ?
C38 F5A . 1.312(11) ?
C38 F4 . 1.313(7) ?
C38 F6 . 1.327(7) ?
C38 F6A . 1.334(11) ?
C38 F4A . 1.336(9) ?
C38 F5 . 1.338(6) ?
C39 F8 . 1.335(2) ?
C39 F7 . 1.336(2) ?
C39 F9 . 1.343(2) ?
C41 C42 . 1.402(3) ?
C41 C46 . 1.404(3) ?
C42 C43 . 1.396(3) ?
C42 C47 . 1.505(3) ?
C43 C44 . 1.386(3) ?
C43 H43 . 0.95 ?
C44 C45 . 1.389(3) ?
C44 H44 . 0.95 ?
C45 C46 . 1.394(3) ?
C45 H45 . 0.95 ?
C46 C48 . 1.508(3) ?
C47 H47A . 0.98 ?
C47 H47B . 0.98 ?
C47 H47C . 0.98 ?
C48 H48A . 0.98 ?
C48 H48B . 0.98 ?
C48 H48C . 0.98 ?
C51 C52 . 1.395(3) ?
C51 C56 . 1.395(3) ?
C52 C53 . 1.395(3) ?
C52 C57 . 1.509(3) ?
C53 C54 . 1.384(4) ?
C53 H53 . 0.95 ?
C54 C55 . 1.381(4) ?
C54 H54 . 0.95 ?
C55 C56 . 1.393(3) ?
C55 H55 . 0.95 ?
C56 C58 . 1.504(3) ?
C57 H57A . 0.98 ?
C57 H57B . 0.98 ?
C57 H57C . 0.98 ?
C58 H58A . 0.98 ?
C58 H58B . 0.98 ?
C58 H58C . 0.98 ?
C61 C62 . 1.407(7) ?
C61 H61A . 0.98 ?
C61 H61B . 0.98 ?
C61 H61C . 0.98 ?
C62 C63 . 1.518(4) ?
C62 H62A . 0.99 ?
C62 H62B . 0.99 ?
C63 C63 2_765 1.496(6) ?
C63 H63A . 0.99 ?
C63 H63B . 0.99 ?

loop_
_geom_torsion_atom_site_label_1
_geom_torsion_atom_site_label_2
_geom_torsion_atom_site_label_3
_geom_torsion_atom_site_label_4
_geom_torsion_site_symmetry_1
_geom_torsion_site_symmetry_2
_geom_torsion_site_symmetry_3
_geom_torsion_site_symmetry_4
_geom_torsion
_geom_torsion_publ_flag
C4 N2 C1 C2 . . . . -0.8(3) ?
C51 N2 C1 C2 . . . . 173.79(17) ?
C4 N2 C1 C11 . . . . 179.87(16) ?
C51 N2 C1 C11 . . . . -5.5(3) ?
N2 C1 C2 C3 . . . . 0.0(3) ?
C11 C1 C2 C3 . . . . 179.25(17) ?
C41 N1 C3 C2 . . . . 4.8(3) ?
C41 N1 C3 B1 . . . . -175.36(18) ?
C1 C2 C3 N1 . . . . -178.66(17) ?
C1 C2 C3 B1 . . . . 1.5(3) ?
C4 B1 C3 N1 . . . . 178.15(17) ?
C31 B1 C3 N1 . . . . -0.2(3) ?
C4 B1 C3 C2 . . . . -2.0(2) ?
C31 B1 C3 C2 . . . . 179.63(17) ?
C1 N2 C4 B1 . . . . 0.1(3) ?
C51 N2 C4 B1 . . . . -174.84(17) ?
C3 B1 C4 N2 . . . . 1.3(3) ?
C31 B1 C4 N2 . . . . 179.68(17) ?
N2 C1 C11 C16 . . . . 135.14(18) ?
C2 C1 C11 C16 . . . . -44.1(2) ?
N2 C1 C11 C12 . . . . -47.4(3) ?
C2 C1 C11 C12 . . . . 133.3(2) ?
C16 C11 C12 C13 . . . . -2.3(3) ?
C1 C11 C12 C13 . . . . -179.76(18) ?
C11 C12 C13 C14 . . . . 1.4(3) ?
C12 C13 C14 C15 . . . . 0.9(3) ?
C12 C13 C14 Br1 . . . . -178.39(14) ?
C13 C14 C15 C16 . . . . -2.0(3) ?
Br1 C14 C15 C16 . . . . 177.21(14) ?
C14 C15 C16 C11 . . . . 1.0(3) ?
C12 C11 C16 C15 . . . . 1.1(3) ?
C1 C11 C16 C15 . . . . 178.63(17) ?
C4 B1 C31 C36 . . . . 98.5(2) ?
C3 B1 C31 C36 . . . . -83.3(2) ?
C4 B1 C31 C32 . . . . -81.3(2) ?
C3 B1 C31 C32 . . . . 96.9(2) ?
C36 C31 C32 C33 . . . . 1.8(3) ?
B1 C31 C32 C33 . . . . -178.36(17) ?
C36 C31 C32 C37 . . . . -178.36(17) ?
B1 C31 C32 C37 . . . . 1.5(3) ?
C31 C32 C33 C34 . . . . 1.0(3) ?
C37 C32 C33 C34 . . . . -178.82(17) ?
C32 C33 C34 C35 . . . . -2.6(3) ?
C32 C33 C34 C38 . . . . 174.91(18) ?
C33 C34 C35 C36 . . . . 1.3(3) ?
C38 C34 C35 C36 . . . . -176.24(18) ?
C34 C35 C36 C31 . . . . 1.8(3) ?
C34 C35 C36 C39 . . . . -176.96(17) ?
C32 C31 C36 C35 . . . . -3.2(3) ?
B1 C31 C36 C35 . . . . 176.95(18) ?
C32 C31 C36 C39 . . . . 175.50(17) ?
B1 C31 C36 C39 . . . . -4.3(3) ?
C33 C32 C37 F1 . . . . 130.67(18) ?
C31 C32 C37 F1 . . . . -49.2(2) ?
C33 C32 C37 F3 . . . . 10.7(2) ?
C31 C32 C37 F3 . . . . -169.16(17) ?
C33 C32 C37 F2 . . . . -108.8(2) ?
C31 C32 C37 F2 . . . . 71.3(2) ?
C35 C34 C38 F5A . . . . -11.4(15) ?
C33 C34 C38 F5A . . . . 171.1(14) ?
C35 C34 C38 F4 . . . . -146.1(8) ?
C33 C34 C38 F4 . . . . 36.4(9) ?
C35 C34 C38 F6 . . . . 92.3(8) ?
C33 C34 C38 F6 . . . . -85.2(8) ?
C35 C34 C38 F6A . . . . 111.1(15) ?
C33 C34 C38 F6A . . . . -66.4(15) ?
C35 C34 C38 F4A . . . . -133.2(8) ?
C33 C34 C38 F4A . . . . 49.3(8) ?
C35 C34 C38 F5 . . . . -25.7(7) ?
C33 C34 C38 F5 . . . . 156.8(6) ?
C35 C36 C39 F8 . . . . -120.21(19) ?
C31 C36 C39 F8 . . . . 61.0(2) ?
C35 C36 C39 F7 . . . . 1.2(3) ?
C31 C36 C39 F7 . . . . -177.62(16) ?
C35 C36 C39 F9 . . . . 119.95(19) ?
C31 C36 C39 F9 . . . . -58.8(2) ?
C3 N1 C41 C42 . . . . 72.3(3) ?
C3 N1 C41 C46 . . . . -111.1(2) ?
C46 C41 C42 C43 . . . . 0.1(3) ?
N1 C41 C42 C43 . . . . 176.68(17) ?
C46 C41 C42 C47 . . . . -179.37(17) ?
N1 C41 C42 C47 . . . . -2.8(3) ?
C41 C42 C43 C44 . . . . 0.0(3) ?
C47 C42 C43 C44 . . . . 179.48(18) ?
C42 C43 C44 C45 . . . . -0.5(3) ?
C43 C44 C45 C46 . . . . 0.8(3) ?
C44 C45 C46 C41 . . . . -0.7(3) ?
C44 C45 C46 C48 . . . . 179.02(18) ?
C42 C41 C46 C45 . . . . 0.2(3) ?
N1 C41 C46 C45 . . . . -176.35(17) ?
C42 C41 C46 C48 . . . . -179.50(18) ?
N1 C41 C46 C48 . . . . 3.9(3) ?
C1 N2 C51 C52 . . . . -78.4(2) ?
C4 N2 C51 C52 . . . . 96.5(2) ?
C1 N2 C51 C56 . . . . 105.9(2) ?
C4 N2 C51 C56 . . . . -79.2(2) ?
C56 C51 C52 C53 . . . . -1.3(3) ?
N2 C51 C52 C53 . . . . -176.72(18) ?
C56 C51 C52 C57 . . . . 177.31(19) ?
N2 C51 C52 C57 . . . . 1.9(3) ?
C51 C52 C53 C54 . . . . -0.8(3) ?
C57 C52 C53 C54 . . . . -179.4(2) ?
C52 C53 C54 C55 . . . . 1.5(4) ?
C53 C54 C55 C56 . . . . -0.2(4) ?
C54 C55 C56 C51 . . . . -1.7(3) ?
C54 C55 C56 C58 . . . . 177.7(2) ?
C52 C51 C56 C55 . . . . 2.5(3) ?
N2 C51 C56 C55 . . . . 177.96(19) ?
C52 C51 C56 C58 . . . . -176.9(2) ?
N2 C51 C56 C58 . . . . -1.5(3) ?
C61 C62 C63 C63 . . . 2_765 173.9(4) ?
